data_2223137
loop_
_publ_author_name
'Zhou, Feng-yan'

_publ_section_title
;
 1,2-Bis(bromomethyl)-4,5-dimethoxybenzene
;
_journal_coeditor_code JH2086
_journal_issue 9
_journal_name_full 'Acta Crystallographica Section E'
_journal_page_first o2064
_journal_paper_doi 10.1107/S1600536809030001
_journal_volume 65
_journal_year 2009
_chemical_formula_iupac 'C10 H12 Br2 O2'
_chemical_formula_moiety 'C10 H12 Br2 O2'
_chemical_formula_sum 'C10 H12 Br2 O2'
_chemical_formula_weight 324.00
_chemical_name_common 1,2-bis(bromomethyl)-4,5-dimethoxybenzene
_chemical_name_systematic
;
1,2-Bis(bromomethyl)-4,5-dimethoxybenzene
;
_space_group_IT_number 61
_symmetry_cell_setting orthorhombic
_symmetry_space_group_name_Hall '-P 2ac 2ab'
_symmetry_space_group_name_H-M 'P b c a'
_atom_sites_solution_hydrogens geom
_atom_sites_solution_primary direct
_atom_sites_solution_secondary difmap
_audit_creation_method SHELXL-97
_cell_angle_alpha 90.00
_cell_angle_beta 90.00
_cell_angle_gamma 90.00
_cell_formula_units_Z 8
_cell_length_a 8.125(6)
_cell_length_b 14.689(10)
_cell_length_c 20.353(13)
_cell_measurement_reflns_used 2795
_cell_measurement_temperature 153(2)
_cell_measurement_theta_max 21.97
_cell_measurement_theta_min 2.77
_cell_volume 2429(3)
_computing_cell_refinement 'SAINT (Bruker, 2005)'
_computing_data_collection 'APEX2 (Bruker, 2005)'
_computing_data_reduction 'SAINT (Bruker, 2005)'
_computing_molecular_graphics 'ORTEP-3 for Windows (Farrugia, 1997)'
_computing_publication_material 'WinGX (Farrugia, 1999)'
_computing_structure_refinement 'SHELXL97 (Sheldrick, 2008)'
_computing_structure_solution 'SHELXS97 (Sheldrick, 2008)'
_diffrn_ambient_temperature 153(2)
_diffrn_measured_fraction_theta_full 0.997
_diffrn_measured_fraction_theta_max 0.997
_diffrn_measurement_device_type 'Bruker APEXII CCD area-detector'
_diffrn_measurement_method '\f and \w'
_diffrn_radiation_monochromator graphite
_diffrn_radiation_source 'fine-focus sealed tube'
_diffrn_radiation_type MoK\a
_diffrn_radiation_wavelength 0.71073
_diffrn_reflns_av_R_equivalents 0.0428
_diffrn_reflns_av_sigmaI/netI 0.0392
_diffrn_reflns_limit_h_max 6
_diffrn_reflns_limit_h_min -10
_diffrn_reflns_limit_k_max 17
_diffrn_reflns_limit_k_min -18
_diffrn_reflns_limit_l_max 20
_diffrn_reflns_limit_l_min -25
_diffrn_reflns_number 12237
_diffrn_reflns_theta_full 26.37
_diffrn_reflns_theta_max 26.37
_diffrn_reflns_theta_min 2.00
_exptl_absorpt_coefficient_mu 6.648
_exptl_absorpt_correction_T_max 0.516
_exptl_absorpt_correction_T_min 0.456
_exptl_absorpt_correction_type multi-scan
_exptl_absorpt_process_details '(SADABS; Bruker, 2005)'
_exptl_crystal_colour colourless
_exptl_crystal_density_diffrn 1.772
_exptl_crystal_density_method 'not measured'
_exptl_crystal_description prism
_exptl_crystal_F_000 1264
_exptl_crystal_size_max 0.15
_exptl_crystal_size_mid 0.10
_exptl_crystal_size_min 0.10
_refine_diff_density_max 0.885
_refine_diff_density_min -0.723
_refine_ls_extinction_method none
_refine_ls_goodness_of_fit_ref 1.015
_refine_ls_hydrogen_treatment constr
_refine_ls_matrix_type full
_refine_ls_number_parameters 129
_refine_ls_number_reflns 2475
_refine_ls_number_restraints 0
_refine_ls_restrained_S_all 1.015
_refine_ls_R_factor_all 0.0720
_refine_ls_R_factor_gt 0.0395
_refine_ls_shift/su_max 0.000
_refine_ls_shift/su_mean 0.000
_refine_ls_structure_factor_coef Fsqd
_refine_ls_weighting_details 'calc w=1/[\s^2^(Fo^2^)+(0.0542P)^2^+2.9265P] where P=(Fo^2^+2Fc^2^)/3'
_refine_ls_weighting_scheme calc
_refine_ls_wR_factor_gt 0.0984
_refine_ls_wR_factor_ref 0.1169
_reflns_number_gt 1643
_reflns_number_total 2475
_reflns_threshold_expression I>2\s(I)
_cod_data_source_file jh2086.cif
_cod_data_source_block I
_cod_database_code 2223137
_cod_database_fobs_code 2223137

loop_
_symmetry_equiv_pos_as_xyz
'x, y, z'
'-x+1/2, -y, z+1/2'
'-x, y+1/2, -z+1/2'
'x+1/2, -y+1/2, -z'
'-x, -y, -z'
'x-1/2, y, -z-1/2'
'x, -y-1/2, z-1/2'
'-x-1/2, y-1/2, z'

loop_
_atom_site_type_symbol
_atom_site_label
_atom_site_fract_x
_atom_site_fract_y
_atom_site_fract_z
_atom_site_U_iso_or_equiv
_atom_site_adp_type
_atom_site_calc_flag
_atom_site_refinement_flags
_atom_site_occupancy
_atom_site_disorder_assembly
_atom_site_disorder_group
Br Br1 0.41088(8) 0.58977(4) 0.08751(3) 0.0691(2) Uani d . 1 . .
Br Br2 -0.16982(8) 0.43548(4) 0.13229(3) 0.0720(2) Uani d . 1 . .
C C1 0.3186(6) 0.2549(3) 0.1807(2) 0.0410(10) Uani d . 1 . .
O O2 0.3599(4) 0.1778(2) 0.21493(15) 0.0514(8) Uani d . 1 . .
C C2 0.4121(6) 0.2681(3) 0.12203(19) 0.0385(10) Uani d . 1 . .
C C3 0.1717(6) 0.3963(3) 0.1603(2) 0.0443(10) Uani d . 1 . .
O O1 0.5203(4) 0.1999(2) 0.10678(14) 0.0549(9) Uani d . 1 . .
C C4 0.2023(6) 0.3175(3) 0.1981(2) 0.0438(10) Uani d . 1 . .
H H4 0.1399 0.3077 0.2370 0.053 Uiso calc R 1 . .
C C5 0.3861(6) 0.3470(3) 0.0855(2) 0.0428(10) Uani d . 1 . .
H H5 0.4500 0.3574 0.0471 0.051 Uiso calc R 1 . .
C C8 0.0391(7) 0.4600(3) 0.1814(2) 0.0568(13) Uani d . 1 . .
H H8A 0.0745 0.5235 0.1733 0.068 Uiso calc R 1 . .
H H8B 0.0194 0.4529 0.2291 0.068 Uiso calc R 1 . .
C C7 0.2466(7) 0.4960(3) 0.0628(2) 0.0554(12) Uani d . 1 . .
H H7A 0.1343 0.5206 0.0689 0.067 Uiso calc R 1 . .
H H7B 0.2602 0.4801 0.0158 0.067 Uiso calc R 1 . .
C C6 0.2675(6) 0.4116(3) 0.1043(2) 0.0441(11) Uani d . 1 . .
C C10 0.2760(7) 0.1627(4) 0.2764(3) 0.0681(16) Uani d . 1 . .
H H10A 0.2901 0.2159 0.3048 0.102 Uiso calc R 1 . .
H H10B 0.3222 0.1088 0.2980 0.102 Uiso calc R 1 . .
H H10C 0.1585 0.1529 0.2680 0.102 Uiso calc R 1 . .
C C20 0.6114(8) 0.2081(4) 0.0474(3) 0.0712(16) Uani d . 1 . .
H H20A 0.5362 0.2043 0.0098 0.107 Uiso calc R 1 . .
H H20B 0.6923 0.1588 0.0447 0.107 Uiso calc R 1 . .
H H20C 0.6684 0.2669 0.0467 0.107 Uiso calc R 1 . .

loop_
_atom_site_aniso_label
_atom_site_aniso_U_11
_atom_site_aniso_U_22
_atom_site_aniso_U_33
_atom_site_aniso_U_12
_atom_site_aniso_U_13
_atom_site_aniso_U_23
Br1 0.0821(5) 0.0486(3) 0.0765(4) -0.0146(3) 0.0161(3) 0.0010(2)
Br2 0.0562(4) 0.0688(4) 0.0911(5) 0.0108(3) -0.0137(3) -0.0024(3)
C1 0.048(3) 0.035(2) 0.040(2) 0.002(2) -0.0024(19) 0.0038(18)
O2 0.051(2) 0.0500(18) 0.0532(18) 0.0134(15) 0.0079(15) 0.0175(14)
C2 0.034(2) 0.040(2) 0.042(2) 0.0025(19) -0.0016(19) -0.0022(18)
C3 0.046(3) 0.036(2) 0.051(3) 0.002(2) -0.008(2) -0.0076(19)
O1 0.062(2) 0.0549(19) 0.0474(17) 0.0175(18) 0.0145(16) 0.0053(15)
C4 0.050(3) 0.043(2) 0.039(2) 0.001(2) 0.000(2) -0.0005(18)
C5 0.042(3) 0.048(2) 0.038(2) -0.003(2) -0.003(2) 0.0009(19)
C8 0.063(3) 0.041(3) 0.067(3) 0.008(2) -0.008(3) -0.010(2)
C7 0.058(3) 0.045(3) 0.063(3) -0.003(2) -0.013(3) 0.011(2)
C6 0.052(3) 0.034(2) 0.046(2) -0.003(2) -0.006(2) 0.0016(19)
C10 0.062(4) 0.075(3) 0.068(3) 0.013(3) 0.018(3) 0.031(3)
C20 0.077(4) 0.075(4) 0.062(3) 0.019(3) 0.029(3) -0.006(3)

loop_
_atom_type_symbol
_atom_type_description
_atom_type_scat_dispersion_real
_atom_type_scat_dispersion_imag
_atom_type_scat_source
C C 0.0033 0.0016 'International Tables Vol C Tables 4.2.6.8 and 6.1.1.4'
H H 0.0000 0.0000 'International Tables Vol C Tables 4.2.6.8 and 6.1.1.4'
O O 0.0106 0.0060 'International Tables Vol C Tables 4.2.6.8 and 6.1.1.4'
Br Br -0.2901 2.4595 'International Tables Vol C Tables 4.2.6.8 and 6.1.1.4'

loop_
_geom_angle_atom_site_label_1
_geom_angle_atom_site_label_2
_geom_angle_atom_site_label_3
_geom_angle_site_symmetry_1
_geom_angle_site_symmetry_3
_geom_angle
_geom_angle_publ_flag
C4 C1 O2 . . 126.4(4) ?
C4 C1 C2 . . 119.7(4) ?
O2 C1 C2 . . 114.0(4) ?
C1 O2 C10 . . 116.9(4) ?
O1 C2 C5 . . 125.8(4) ?
O1 C2 C1 . . 115.7(3) ?
C5 C2 C1 . . 118.5(4) ?
C6 C3 C4 . . 118.5(4) ?
C6 C3 C8 . . 122.5(4) ?
C4 C3 C8 . . 119.0(4) ?
C2 O1 C20 . . 117.7(4) ?
C1 C4 C3 . . 122.1(4) ?
C1 C4 H4 . . 118.9 ?
C3 C4 H4 . . 118.9 ?
C2 C5 C6 . . 121.4(4) ?
C2 C5 H5 . . 119.3 ?
C6 C5 H5 . . 119.3 ?
C3 C8 Br2 . . 110.9(3) ?
C3 C8 H8A . . 109.5 ?
Br2 C8 H8A . . 109.5 ?
C3 C8 H8B . . 109.5 ?
Br2 C8 H8B . . 109.5 ?
H8A C8 H8B . . 108.1 ?
C6 C7 Br1 . . 110.6(3) ?
C6 C7 H7A . . 109.5 ?
Br1 C7 H7A . . 109.5 ?
C6 C7 H7B . . 109.5 ?
Br1 C7 H7B . . 109.5 ?
H7A C7 H7B . . 108.1 ?
C3 C6 C5 . . 119.7(4) ?
C3 C6 C7 . . 121.7(4) ?
C5 C6 C7 . . 118.7(4) ?
O2 C10 H10A . . 109.5 ?
O2 C10 H10B . . 109.5 ?
H10A C10 H10B . . 109.5 ?
O2 C10 H10C . . 109.5 ?
H10A C10 H10C . . 109.5 ?
H10B C10 H10C . . 109.5 ?
O1 C20 H20A . . 109.5 ?
O1 C20 H20B . . 109.5 ?
H20A C20 H20B . . 109.5 ?
O1 C20 H20C . . 109.5 ?
H20A C20 H20C . . 109.5 ?
H20B C20 H20C . . 109.5 ?

loop_
_geom_bond_atom_site_label_1
_geom_bond_atom_site_label_2
_geom_bond_site_symmetry_2
_geom_bond_distance
_geom_bond_publ_flag
Br1 C7 . 1.983(5) y
Br2 C8 . 2.002(5) y
C1 C4 . 1.365(6) y
C1 O2 . 1.372(5) y
C1 C2 . 1.428(6) y
O2 C10 . 1.442(6) y
C2 O1 . 1.368(5) y
C2 C5 . 1.394(6) y
C3 C6 . 1.399(6) y
C3 C4 . 1.413(6) y
C3 C8 . 1.490(7) y
O1 C20 . 1.422(6) y
C4 H4 . 0.9500 ?
C5 C6 . 1.405(6) y
C5 H5 . 0.9500 ?
C8 H8A . 0.9900 ?
C8 H8B . 0.9900 ?
C7 C6 . 1.510(6) y
C7 H7A . 0.9900 ?
C7 H7B . 0.9900 ?
C10 H10A . 0.9800 ?
C10 H10B . 0.9800 ?
C10 H10C . 0.9800 ?
C20 H20A . 0.9800 ?
C20 H20B . 0.9800 ?
C20 H20C . 0.9800 ?

loop_
_geom_hbond_atom_site_label_D
_geom_hbond_atom_site_label_H
_geom_hbond_atom_site_label_A
_geom_hbond_site_symmetry_A
_geom_hbond_distance_DH
_geom_hbond_distance_HA
_geom_hbond_distance_DA
_geom_hbond_angle_DHA
C8 H8A O2 8_665 0.99 2.48 3.373(6) 150.2
C10 H10C O2 6_556 0.98 2.48 3.392(7) 155.2

loop_
_geom_torsion_atom_site_label_1
_geom_torsion_atom_site_label_2
_geom_torsion_atom_site_label_3
_geom_torsion_atom_site_label_4
_geom_torsion_site_symmetry_1
_geom_torsion_site_symmetry_2
_geom_torsion_site_symmetry_3
_geom_torsion_site_symmetry_4
_geom_torsion
_geom_torsion_publ_flag
C4 C1 O2 C10 . . . . -2.0(7) ?
C2 C1 O2 C10 . . . . 177.1(4) ?
C4 C1 C2 O1 . . . . -177.0(4) ?
O2 C1 C2 O1 . . . . 3.8(6) ?
C4 C1 C2 C5 . . . . 2.7(6) ?
O2 C1 C2 C5 . . . . -176.5(4) ?
C5 C2 O1 C20 . . . . -2.2(7) ?
C1 C2 O1 C20 . . . . 177.5(4) ?
O2 C1 C4 C3 . . . . 178.3(4) ?
C2 C1 C4 C3 . . . . -0.8(7) ?
C6 C3 C4 C1 . . . . -1.9(7) ?
C8 C3 C4 C1 . . . . 178.1(4) ?
O1 C2 C5 C6 . . . . 177.7(4) ?
C1 C2 C5 C6 . . . . -2.0(6) ?
C6 C3 C8 Br2 . . . . 82.9(5) ?
C4 C3 C8 Br2 . . . . -97.1(4) ?
C4 C3 C6 C5 . . . . 2.6(6) ?
C8 C3 C6 C5 . . . . -177.4(4) ?
C4 C3 C6 C7 . . . . -177.6(4) ?
C8 C3 C6 C7 . . . . 2.3(7) ?
C2 C5 C6 C3 . . . . -0.7(7) ?
C2 C5 C6 C7 . . . . 179.6(4) ?
Br1 C7 C6 C3 . . . . 96.8(5) ?
Br1 C7 C6 C5 . . . . -83.5(5) ?

loop_
_cod_related_entry_id
_cod_related_entry_database
_cod_related_entry_code
1 ChemSpider 4930007
